data_1573080
loop_
_publ_author_name
'Vinodh, Mickey'
'Alipour, Fatemeh H.'
'Al-Azemi, Talal F.'

_publ_section_title
;
 Structural insights into 1,4-bis(neopentyloxy)pillar[5]arene and the
 pyridine host--guest system
;
_journal_coeditor_code BT4159
_journal_issue 11
_journal_name_full IUCrData
_journal_paper_doi 10.1107/S2414314624010733
_journal_volume 9
_journal_year 2024
_chemical_absolute_configuration unk
_chemical_formula_iupac 'C95 H140 N2 O10'
_chemical_formula_moiety 'C95 H140 N2 O10'
_chemical_formula_sum 'C95 H140 N2 O10'
_chemical_formula_weight 1470.08
_chemical_name_systematic
;
1,4-Bis(neopentyloxy)pillar[5]arene
;
_space_group_crystal_system orthorhombic
_space_group_IT_number 43
_space_group_name_Hall 'F 2 -2d'
_space_group_name_H-M_alt 'F d d 2'
_atom_sites_solution_hydrogens geom
_audit_creation_method SHELXL-2019/3
_cell_angle_alpha 90
_cell_angle_beta 90
_cell_angle_gamma 90
_cell_formula_units_Z 8
_cell_length_a 47.848(5)
_cell_length_b 14.2452(14)
_cell_length_c 27.679(2)
_cell_measurement_reflns_used 11195
_cell_measurement_temperature 293(2)
_cell_measurement_theta_max 25.0
_cell_measurement_theta_min 3.1
_cell_volume 18866(3)
_computing_cell_refinement
;
CrystalClear 2.1 (Rigaku, 2016)
;
_computing_data_collection
;
CrystalClear 2.1 (Rigaku, 2016)
;
_computing_data_reduction
;
CrystalClear 2.1 (Rigaku, 2016)
;
_computing_molecular_graphics
;
Mercury (Macrae <i>et al.</i>,  2020)
;
_computing_structure_refinement
;
<i>SHELXL2019/3</i> (Sheldrick, 2015)
;
_computing_structure_solution
;
CrystalStructure 4.2 (Rigaku, 2017)
;
_diffrn_ambient_temperature 293(2)
_diffrn_detector_area_resol_mean 10.000
_diffrn_measured_fraction_theta_full 0.987
_diffrn_measured_fraction_theta_max 0.987
_diffrn_measurement_device_type 'Rigaku R-AXIS RAPID'
_diffrn_measurement_method \w
_diffrn_radiation_type 'Mo K\a'
_diffrn_radiation_wavelength 0.71075
_diffrn_reflns_av_R_equivalents 0.0865
_diffrn_reflns_av_unetI/netI 0.0863
_diffrn_reflns_limit_h_max 54
_diffrn_reflns_limit_h_min -56
_diffrn_reflns_limit_k_max 16
_diffrn_reflns_limit_k_min -16
_diffrn_reflns_limit_l_max 29
_diffrn_reflns_limit_l_min -31
_diffrn_reflns_number 23011
_diffrn_reflns_theta_full 25.027
_diffrn_reflns_theta_max 25.027
_diffrn_reflns_theta_min 3.217
_exptl_absorpt_coefficient_mu 0.065
_exptl_absorpt_correction_T_max 0.991
_exptl_absorpt_correction_T_min 0.156
_exptl_absorpt_correction_type multi-scan
_exptl_absorpt_process_details
;
(ABSCOR; Higashi, 1995)
;
_exptl_crystal_colour Colorless
_exptl_crystal_density_diffrn 1.035
_exptl_crystal_description Block
_exptl_crystal_F_000 6432
_exptl_crystal_size_max 0.170
_exptl_crystal_size_mid 0.140
_exptl_crystal_size_min 0.110
_refine_diff_density_max 0.250
_refine_diff_density_min -0.158
_refine_ls_extinction_method none
_refine_ls_goodness_of_fit_ref 0.993
_refine_ls_hydrogen_treatment constr
_refine_ls_matrix_type full
_refine_ls_number_parameters 526
_refine_ls_number_reflns 7942
_refine_ls_number_restraints 267
_refine_ls_restrained_S_all 1.016
_refine_ls_R_factor_all 0.1504
_refine_ls_R_factor_gt 0.0678
_refine_ls_shift/su_max 0.000
_refine_ls_shift/su_mean 0.000
_refine_ls_structure_factor_coef Fsqd
_refine_ls_weighting_details 'w=1/[\s^2^(Fo^2^)+(0.0931P)^2^] where P=(Fo^2^+2Fc^2^)/3'
_refine_ls_weighting_scheme calc
_refine_ls_wR_factor_gt 0.1548
_refine_ls_wR_factor_ref 0.1921
_reflns_number_gt 3988
_reflns_number_total 7942
_reflns_threshold_expression 'I > 2\s(I)'
_cod_data_source_file bt4159.cif
_cod_data_source_block I
_cod_database_code 1573080
_shelx_space_group_comment
;
The symmetry employed for this shelxl refinement is uniquely defined
by the following loop, which should always be used as a source of
symmetry information in preference to the above space-group names.
They are only intended as comments.
;
_shelx_estimated_absorpt_t_min 0.989
_shelx_estimated_absorpt_t_max 0.993

loop_
_space_group_symop_operation_xyz
'x, y, z'
'-x, -y, z'
'-x+1/4, y+1/4, z+1/4'
'x+1/4, -y+1/4, z+1/4'
'x, y+1/2, z+1/2'
'-x, -y+1/2, z+1/2'
'-x+1/4, y+3/4, z+3/4'
'x+1/4, -y+3/4, z+3/4'
'x+1/2, y, z+1/2'
'-x+1/2, -y, z+1/2'
'-x+3/4, y+1/4, z+3/4'
'x+3/4, -y+1/4, z+3/4'
'x+1/2, y+1/2, z'
'-x+1/2, -y+1/2, z'
'-x+3/4, y+3/4, z+1/4'
'x+3/4, -y+3/4, z+1/4'

loop_
_atom_site_type_symbol
_atom_site_label
_atom_site_fract_x
_atom_site_fract_y
_atom_site_fract_z
_atom_site_U_iso_or_equiv
_atom_site_adp_type
_atom_site_calc_flag
_atom_site_occupancy
_atom_site_disorder_assembly
_atom_site_disorder_group
O O1 0.60191(11) -0.1383(3) 0.65859(15) 0.0888(15) Uani d 1 . .
N N1 0.4746(2) 0.2097(11) 0.6285(4) 0.180(4) Uani d 1 . .
O O2 0.56089(11) 0.1905(3) 0.58101(15) 0.0846(14) Uani d 1 . .
O O3 0.52946(10) -0.1612(3) 0.81964(17) 0.0763(12) Uani d 1 . .
O O4 0.57102(9) 0.1804(3) 0.75905(14) 0.0715(12) Uani d 1 . .
O O5 0.53741(8) -0.1469(3) 0.51250(16) 0.0715(12) Uani d 1 . .
C C1 0.57093(11) 0.0302(4) 0.5724(2) 0.0562(15) Uani d 1 . .
C C2 0.58163(13) -0.0509(4) 0.5915(2) 0.0624(16) Uani d 1 . .
H H2 0.582871 -0.103606 0.571735 0.075 Uiso calc 1 . .
C C3 0.59073(13) -0.0579(5) 0.6391(2) 0.0660(17) Uani d 1 . .
C C4 0.58896(12) 0.0193(4) 0.6688(2) 0.0553(15) Uani d 1 . .
C C5 0.57858(13) 0.1030(4) 0.6500(2) 0.0629(17) Uani d 1 . .
H H5 0.577422 0.155837 0.669658 0.076 Uiso calc 1 . .
C C6 0.56995(13) 0.1082(4) 0.6022(2) 0.0599(16) Uani d 1 . .
C C7 0.59780(13) 0.0167(5) 0.7218(2) 0.0659(18) Uani d 1 . .
H H7A 0.609585 -0.037734 0.727080 0.079 Uiso calc 1 . .
H H7B 0.608792 0.072201 0.728921 0.079 Uiso calc 1 . .
C C8 0.57318(12) 0.0125(4) 0.75623(19) 0.0578(15) Uani d 1 . .
C C9 0.56235(13) -0.0727(4) 0.7712(2) 0.0627(16) Uani d 1 . .
H H9 0.570529 -0.128118 0.760413 0.075 Uiso calc 1 . .
C C10 0.53970(14) -0.0770(4) 0.8017(2) 0.0612(16) Uani d 1 . .
C C11 0.52636(12) 0.0041(5) 0.8179(2) 0.0581(15) Uani d 1 . .
C C12 0.53756(14) 0.0891(5) 0.8030(2) 0.0653(17) Uani d 1 . .
H H12 0.529136 0.144713 0.812916 0.078 Uiso calc 1 . .
C C13 0.56101(14) 0.0931(5) 0.7737(2) 0.0656(16) Uani d 1 . .
C C14 0.500000 0.000000 0.8479(4) 0.072(3) Uani d 1 . .
H H144 0.4987(16) 0.052(5) 0.865(3) 0.107 Uiso d 1 . .
C C15 0.48974(14) -0.0886(4) 0.5176(2) 0.0650(16) Uani d 1 . .
H H15 0.482886 -0.149562 0.519299 0.078 Uiso calc 1 . .
C C16 0.51837(14) -0.0754(5) 0.5155(2) 0.0600(15) Uani d 1 . .
C C17 0.52911(13) 0.0152(4) 0.51732(19) 0.0547(15) Uani d 1 . .
C C18 0.56011(13) 0.0331(4) 0.5206(2) 0.0622(16) Uani d 1 . .
H H18A 0.564203 0.094187 0.506801 0.075 Uiso calc 1 . .
H H18B 0.569905 -0.013711 0.501611 0.075 Uiso calc 1 . .
C C19 0.60495(17) -0.2178(5) 0.6288(3) 0.085(2) Uani d 1 . .
H H19A 0.615767 -0.201267 0.600435 0.101 Uiso calc 1 . .
H H19B 0.586672 -0.238811 0.618149 0.101 Uiso calc 1 . .
C C20 0.61933(17) -0.2962(5) 0.6554(3) 0.090(2) Uani d 1 . .
C C21 0.6033(3) -0.3219(8) 0.7008(4) 0.166(5) Uani d 1 . .
H H21A 0.583828 -0.328691 0.693265 0.199 Uiso calc 1 . .
H H21B 0.605613 -0.273314 0.724529 0.199 Uiso calc 1 . .
H H21C 0.610332 -0.380082 0.713490 0.199 Uiso calc 1 . .
C C22 0.64888(19) -0.2686(6) 0.6669(4) 0.137(4) Uani d 1 . .
H H22A 0.658865 -0.322241 0.678845 0.164 Uiso calc 1 . .
H H22B 0.648845 -0.220143 0.690960 0.164 Uiso calc 1 . .
H H22C 0.657826 -0.245838 0.638122 0.164 Uiso calc 1 . .
C C23 0.6205(3) -0.3799(6) 0.6225(4) 0.150(4) Uani d 1 . .
H H23A 0.601810 -0.399755 0.614853 0.179 Uiso calc 1 . .
H H23B 0.630241 -0.430146 0.638258 0.179 Uiso calc 1 . .
H H23C 0.630090 -0.363319 0.593259 0.179 Uiso calc 1 . .
C C24 0.5605(2) 0.2736(5) 0.6084(3) 0.104(2) Uani d 1 . .
H H24A 0.576816 0.275167 0.629095 0.125 Uiso calc 1 . .
H H24B 0.544059 0.273307 0.629037 0.125 Uiso calc 1 . .
C C25 0.5600(2) 0.3590(6) 0.5781(3) 0.104(2) Uani d 1 . .
C C26A 0.5842(5) 0.3647(14) 0.5425(8) 0.140(5) Uani d 0.607(17) A 1
H H26A 0.582707 0.421581 0.524051 0.210 Uiso calc 0.607(17) A 1
H H26B 0.601579 0.364538 0.559851 0.210 Uiso calc 0.607(17) A 1
H H26C 0.583575 0.311717 0.521119 0.210 Uiso calc 0.607(17) A 1
C C27A 0.5326(4) 0.3565(10) 0.5509(7) 0.116(5) Uani d 0.607(17) A 1
H H27A 0.531256 0.410814 0.530512 0.174 Uiso calc 0.607(17) A 1
H H27B 0.531837 0.300797 0.531433 0.174 Uiso calc 0.607(17) A 1
H H27C 0.517404 0.356308 0.573494 0.174 Uiso calc 0.607(17) A 1
C C28A 0.5613(5) 0.4454(14) 0.6142(8) 0.127(5) Uani d 0.607(17) A 1
H H28A 0.561038 0.502867 0.596054 0.191 Uiso calc 0.607(17) A 1
H H28B 0.545374 0.443543 0.635328 0.191 Uiso calc 0.607(17) A 1
H H28C 0.578106 0.442111 0.632928 0.191 Uiso calc 0.607(17) A 1
C C26B 0.5450(8) 0.442(2) 0.6081(13) 0.124(6) Uani d 0.393(17) A 2
H H26D 0.544557 0.498242 0.588786 0.186 Uiso calc 0.393(17) A 2
H H26E 0.526200 0.423893 0.615929 0.186 Uiso calc 0.393(17) A 2
H H26F 0.555180 0.454079 0.637304 0.186 Uiso calc 0.393(17) A 2
C C27B 0.5906(6) 0.383(2) 0.5733(13) 0.136(6) Uani d 0.393(17) A 2
H H27D 0.592626 0.438095 0.553948 0.203 Uiso calc 0.393(17) A 2
H H27E 0.598362 0.393596 0.604791 0.203 Uiso calc 0.393(17) A 2
H H27F 0.600182 0.331331 0.558197 0.203 Uiso calc 0.393(17) A 2
C C28B 0.5493(7) 0.3567(18) 0.5249(11) 0.124(5) Uani d 0.393(17) A 2
H H28D 0.550629 0.418469 0.511138 0.187 Uiso calc 0.393(17) A 2
H H28E 0.560514 0.313960 0.506354 0.187 Uiso calc 0.393(17) A 2
H H28F 0.530179 0.336420 0.524368 0.187 Uiso calc 0.393(17) A 2
C C29 0.54706(18) -0.2407(5) 0.8176(3) 0.093(2) Uani d 1 . .
H H29A 0.566269 -0.221921 0.823193 0.111 Uiso calc 1 . .
H H29B 0.545963 -0.268918 0.785706 0.111 Uiso calc 1 . .
C C30 0.5383(2) -0.3112(6) 0.8551(3) 0.104(2) Uani d 1 . .
C C31 0.5083(2) -0.3401(6) 0.8486(4) 0.144(4) Uani d 1 . .
H H31A 0.503887 -0.389788 0.870762 0.173 Uiso calc 1 . .
H H31B 0.505428 -0.361475 0.816096 0.173 Uiso calc 1 . .
H H31C 0.496310 -0.287286 0.854845 0.173 Uiso calc 1 . .
C C32 0.5418(2) -0.2685(7) 0.9049(3) 0.138(3) Uani d 1 . .
H H32A 0.535916 -0.312969 0.928934 0.165 Uiso calc 1 . .
H H32B 0.530507 -0.212879 0.907327 0.165 Uiso calc 1 . .
H H32C 0.561026 -0.252564 0.910032 0.165 Uiso calc 1 . .
C C33 0.5569(3) -0.3968(7) 0.8477(5) 0.176(5) Uani d 1 . .
H H33A 0.559224 -0.408183 0.813792 0.211 Uiso calc 1 . .
H H33B 0.548410 -0.450551 0.862607 0.211 Uiso calc 1 . .
H H33C 0.574852 -0.385573 0.862193 0.211 Uiso calc 1 . .
C C34 0.58197(18) 0.2373(5) 0.7962(3) 0.089(2) Uani d 1 . .
H H34A 0.597884 0.205942 0.810762 0.106 Uiso calc 1 . .
H H34B 0.567889 0.245701 0.821059 0.106 Uiso calc 1 . .
C C35 0.59094(15) 0.3319(5) 0.7775(3) 0.080(2) Uani d 1 . .
C C36 0.6136(2) 0.3184(7) 0.7402(3) 0.132(3) Uani d 1 . .
H H36A 0.619180 0.378394 0.727680 0.159 Uiso calc 1 . .
H H36B 0.606604 0.280159 0.714296 0.159 Uiso calc 1 . .
H H36C 0.629378 0.288067 0.754809 0.159 Uiso calc 1 . .
C C37 0.56685(19) 0.3821(6) 0.7551(4) 0.128(4) Uani d 1 . .
H H37A 0.559080 0.344121 0.729744 0.153 Uiso calc 1 . .
H H37B 0.573139 0.440705 0.741842 0.153 Uiso calc 1 . .
H H37C 0.552828 0.393729 0.779132 0.153 Uiso calc 1 . .
C C38 0.60272(19) 0.3866(6) 0.8202(3) 0.117(3) Uani d 1 . .
H H38A 0.617281 0.350683 0.835249 0.140 Uiso calc 1 . .
H H38B 0.588102 0.398326 0.843147 0.140 Uiso calc 1 . .
H H38C 0.610191 0.445232 0.808985 0.140 Uiso calc 1 . .
C C39 0.52736(16) -0.2326(5) 0.4937(3) 0.090(2) Uani d 1 . .
H H39A 0.514780 -0.219931 0.467058 0.109 Uiso calc 1 . .
H H39B 0.516871 -0.265245 0.518591 0.109 Uiso calc 1 . .
C C40 0.55100(17) -0.2952(5) 0.4763(3) 0.089(2) Uani d 1 . .
C C41 0.57107(18) -0.3144(5) 0.5154(3) 0.109(3) Uani d 1 . .
H H41A 0.561516 -0.343427 0.542011 0.130 Uiso calc 1 . .
H H41B 0.579369 -0.256589 0.525946 0.130 Uiso calc 1 . .
H H41C 0.585404 -0.355806 0.503775 0.130 Uiso calc 1 . .
C C42 0.5665(3) -0.2467(8) 0.4363(4) 0.165(4) Uani d 1 . .
H H42A 0.581635 -0.285762 0.425598 0.198 Uiso calc 1 . .
H H42B 0.573753 -0.188060 0.447819 0.198 Uiso calc 1 . .
H H42C 0.553978 -0.235384 0.409791 0.198 Uiso calc 1 . .
C C43 0.5379(2) -0.3833(6) 0.4582(5) 0.170(5) Uani d 1 . .
H H43A 0.526347 -0.409933 0.483061 0.204 Uiso calc 1 . .
H H43B 0.552213 -0.427341 0.449472 0.204 Uiso calc 1 . .
H H43C 0.526616 -0.369519 0.430384 0.204 Uiso calc 1 . .
C C44 0.4760(3) 0.3023(12) 0.6497(5) 0.172(4) Uani d 1 . .
H H44 0.467544 0.355100 0.636364 0.207 Uiso calc 1 . .
C C45 0.4908(3) 0.3035(12) 0.6910(5) 0.171(4) Uani d 1 . .
H H45 0.492711 0.360552 0.706956 0.205 Uiso calc 1 . .
C C46 0.5034(3) 0.2262(13) 0.7111(4) 0.160(4) Uani d 1 . .
H H46 0.514181 0.232330 0.738975 0.191 Uiso calc 1 . .
C C47 0.5004(3) 0.1472(11) 0.6917(5) 0.176(4) Uani d 1 . .
H H47 0.508328 0.095312 0.706772 0.211 Uiso calc 1 . .
C C48 0.4860(3) 0.1330(11) 0.6498(6) 0.183(4) Uani d 1 . .
H H48 0.484166 0.073479 0.636375 0.220 Uiso calc 1 . .

loop_
_atom_site_aniso_label
_atom_site_aniso_U_11
_atom_site_aniso_U_22
_atom_site_aniso_U_33
_atom_site_aniso_U_12
_atom_site_aniso_U_13
_atom_site_aniso_U_23
O1 0.134(4) 0.066(3) 0.067(3) 0.022(3) -0.031(3) -0.005(2)
N1 0.146(7) 0.257(11) 0.138(7) -0.022(8) -0.024(6) 0.030(7)
O2 0.126(4) 0.061(3) 0.067(3) 0.009(3) -0.007(3) 0.008(2)
O3 0.080(3) 0.057(3) 0.092(3) 0.005(2) 0.010(2) 0.016(2)
O4 0.093(3) 0.059(3) 0.062(3) -0.011(2) 0.001(2) -0.002(2)
O5 0.065(3) 0.064(3) 0.086(3) 0.013(2) -0.006(2) -0.022(2)
C1 0.051(4) 0.060(4) 0.057(4) 0.002(3) 0.010(3) 0.005(3)
C2 0.070(4) 0.058(4) 0.059(4) 0.008(3) -0.001(3) 0.000(3)
C3 0.077(5) 0.059(5) 0.062(4) 0.002(3) -0.008(3) 0.013(4)
C4 0.058(4) 0.057(4) 0.050(4) 0.002(3) 0.005(3) 0.004(3)
C5 0.076(5) 0.056(4) 0.057(4) 0.007(3) 0.009(3) 0.001(3)
C6 0.060(4) 0.060(4) 0.060(4) 0.006(3) 0.009(3) 0.016(3)
C7 0.065(5) 0.073(5) 0.060(4) -0.003(3) -0.009(3) 0.001(3)
C8 0.061(4) 0.063(4) 0.049(3) 0.004(3) -0.004(3) 0.000(3)
C9 0.069(4) 0.063(4) 0.055(4) 0.004(3) -0.003(3) 0.001(3)
C10 0.069(4) 0.061(5) 0.054(4) 0.001(3) -0.005(3) 0.008(3)
C11 0.062(4) 0.064(4) 0.048(3) 0.001(3) -0.006(3) 0.000(3)
C12 0.078(5) 0.061(4) 0.057(4) 0.003(4) 0.000(4) -0.002(3)
C13 0.077(4) 0.067(4) 0.052(4) -0.012(4) -0.006(3) 0.005(3)
C14 0.070(7) 0.085(8) 0.059(6) -0.001(6) 0.000 0.000
C15 0.075(5) 0.060(4) 0.060(4) -0.006(4) 0.000(3) -0.010(3)
C16 0.063(5) 0.065(5) 0.052(4) 0.011(3) 0.004(3) -0.006(3)
C17 0.061(4) 0.061(4) 0.042(3) 0.011(3) 0.002(3) 0.005(3)
C18 0.070(5) 0.065(4) 0.051(4) 0.003(3) 0.003(3) 0.009(3)
C19 0.103(6) 0.061(5) 0.090(5) 0.002(4) -0.022(4) 0.002(4)
C20 0.104(6) 0.048(4) 0.118(7) 0.002(4) -0.045(5) 0.004(4)
C21 0.179(12) 0.138(9) 0.180(11) 0.024(8) -0.001(9) 0.087(8)
C22 0.109(8) 0.116(7) 0.185(10) 0.000(6) -0.050(7) -0.018(7)
C23 0.180(10) 0.078(6) 0.191(10) 0.028(6) -0.069(8) -0.030(7)
C24 0.145(5) 0.073(4) 0.095(5) 0.000(4) 0.001(4) 0.012(4)
C25 0.132(5) 0.075(4) 0.104(5) -0.008(4) -0.007(4) 0.023(4)
C26A 0.155(9) 0.128(9) 0.138(10) -0.014(8) 0.011(8) 0.046(9)
C27A 0.141(10) 0.076(7) 0.132(10) 0.006(8) -0.022(8) 0.038(7)
C28A 0.156(13) 0.077(7) 0.149(9) -0.011(10) -0.020(10) 0.022(7)
C26B 0.154(13) 0.077(9) 0.141(11) -0.006(12) -0.013(12) 0.021(9)
C27B 0.145(10) 0.122(11) 0.139(13) -0.027(10) -0.007(11) 0.021(11)
C28B 0.155(11) 0.097(9) 0.121(9) -0.007(10) -0.017(9) 0.034(9)
C29 0.108(5) 0.074(5) 0.097(5) 0.005(4) 0.014(4) 0.014(4)
C30 0.116(6) 0.080(5) 0.115(5) 0.012(4) 0.019(5) 0.034(4)
C31 0.148(8) 0.109(7) 0.176(9) -0.031(6) 0.020(7) 0.029(6)
C32 0.153(8) 0.157(8) 0.103(6) 0.002(7) 0.008(6) 0.041(5)
C33 0.191(10) 0.102(7) 0.234(12) 0.054(7) 0.056(9) 0.054(7)
C34 0.107(6) 0.075(5) 0.084(5) -0.005(4) -0.001(4) -0.006(4)
C35 0.078(5) 0.068(5) 0.094(5) -0.014(4) -0.011(4) 0.001(4)
C36 0.117(8) 0.144(8) 0.136(8) -0.043(6) 0.017(7) 0.001(7)
C37 0.113(7) 0.084(6) 0.185(10) 0.002(5) -0.044(7) 0.014(6)
C38 0.123(7) 0.095(6) 0.133(7) -0.023(5) -0.020(6) -0.025(5)
C39 0.091(5) 0.084(5) 0.096(5) 0.018(4) -0.010(4) -0.039(4)
C40 0.095(5) 0.086(5) 0.086(5) 0.032(4) -0.015(4) -0.033(4)
C41 0.127(6) 0.099(6) 0.100(6) 0.048(5) -0.020(5) -0.023(5)
C42 0.201(10) 0.179(9) 0.116(7) 0.081(7) 0.047(7) 0.019(7)
C43 0.142(9) 0.121(7) 0.247(12) 0.047(6) -0.046(8) -0.110(7)
C44 0.135(8) 0.235(10) 0.147(8) 0.009(8) 0.005(6) 0.044(8)
C45 0.149(9) 0.237(10) 0.128(8) -0.010(8) 0.015(6) -0.002(7)
C46 0.144(8) 0.240(12) 0.095(7) -0.031(8) -0.021(6) 0.006(7)
C47 0.159(8) 0.236(10) 0.131(8) -0.037(8) -0.012(6) 0.024(8)
C48 0.165(9) 0.238(10) 0.147(8) -0.029(8) -0.022(7) 0.021(8)

loop_
_atom_type_symbol
_atom_type_description
_atom_type_scat_dispersion_real
_atom_type_scat_dispersion_imag
_atom_type_scat_source
C C 0.0033 0.0016 'International Tables Vol C Tables 4.2.6.8 and 6.1.1.4'
H H 0.0000 0.0000 'International Tables Vol C Tables 4.2.6.8 and 6.1.1.4'
N N 0.0061 0.0033 'International Tables Vol C Tables 4.2.6.8 and 6.1.1.4'
O O 0.0106 0.0060 'International Tables Vol C Tables 4.2.6.8 and 6.1.1.4'

loop_
_geom_angle_atom_site_label_1
_geom_angle_atom_site_label_2
_geom_angle_atom_site_label_3
_geom_angle_site_symmetry_1
_geom_angle_site_symmetry_3
_geom_angle
_geom_angle_publ_flag
C3 O1 C19 . . 118.7(5) ?
C48 N1 C44 . . 122.6(13) ?
C6 O2 C24 . . 119.3(5) ?
C10 O3 C29 . . 117.9(5) ?
C13 O4 C34 . . 115.3(5) ?
C16 O5 C39 . . 116.0(5) ?
C2 C1 C6 . . 117.3(6) ?
C2 C1 C18 . . 120.9(6) ?
C6 C1 C18 . . 121.8(5) ?
C1 C2 C3 . . 122.9(6) ?
C1 C2 H2 . . 118.6 ?
C3 C2 H2 . . 118.6 ?
O1 C3 C4 . . 117.1(5) ?
O1 C3 C2 . . 123.6(6) ?
C4 C3 C2 . . 119.3(6) ?
C3 C4 C5 . . 118.9(6) ?
C3 C4 C7 . . 122.5(5) ?
C5 C4 C7 . . 118.6(6) ?
C6 C5 C4 . . 120.5(6) ?
C6 C5 H5 . . 119.8 ?
C4 C5 H5 . . 119.8 ?
O2 C6 C1 . . 116.0(5) ?
O2 C6 C5 . . 122.9(6) ?
C1 C6 C5 . . 121.1(6) ?
C8 C7 C4 . . 113.0(5) ?
C8 C7 H7A . . 109.0 ?
C4 C7 H7A . . 109.0 ?
C8 C7 H7B . . 109.0 ?
C4 C7 H7B . . 109.0 ?
H7A C7 H7B . . 107.8 ?
C13 C8 C9 . . 117.9(6) ?
C13 C8 C7 . . 121.2(6) ?
C9 C8 C7 . . 120.9(6) ?
C10 C9 C8 . . 121.2(6) ?
C10 C9 H9 . . 119.4 ?
C8 C9 H9 . . 119.4 ?
C9 C10 O3 . . 122.4(6) ?
C9 C10 C11 . . 121.4(6) ?
O3 C10 C11 . . 116.1(6) ?
C12 C11 C10 . . 116.9(6) ?
C12 C11 C14 . . 121.3(5) ?
C10 C11 C14 . . 121.8(5) ?
C13 C12 C11 . . 121.5(6) ?
C13 C12 H12 . . 119.3 ?
C11 C12 H12 . . 119.3 ?
C8 C13 C12 . . 121.0(6) ?
C8 C13 O4 . . 119.8(6) ?
C12 C13 O4 . . 119.1(6) ?
C11 C14 C11 . 2_655 113.2(8) ?
C11 C14 H144 . . 109(5) ?
C11 C14 H144 2_655 . 106(5) ?
C11 C14 H144 . 2_655 106(5) ?
C11 C14 H144 2_655 2_655 109(5) ?
H144 C14 H144 . 2_655 114(10) ?
C17 C15 C16 2_655 . 123.0(6) ?
C17 C15 H15 2_655 . 118.5 ?
C16 C15 H15 . . 118.5 ?
O5 C16 C15 . . 124.1(6) ?
O5 C16 C17 . . 116.5(6) ?
C15 C16 C17 . . 119.3(5) ?
C15 C17 C16 2_655 . 117.5(6) ?
C15 C17 C18 2_655 . 121.0(6) ?
C16 C17 C18 . . 121.5(5) ?
C17 C18 C1 . . 112.7(5) ?
C17 C18 H18A . . 109.1 ?
C1 C18 H18A . . 109.1 ?
C17 C18 H18B . . 109.1 ?
C1 C18 H18B . . 109.1 ?
H18A C18 H18B . . 107.8 ?
O1 C19 C20 . . 111.0(6) ?
O1 C19 H19A . . 109.4 ?
C20 C19 H19A . . 109.4 ?
O1 C19 H19B . . 109.4 ?
C20 C19 H19B . . 109.4 ?
H19A C19 H19B . . 108.0 ?
C22 C20 C23 . . 107.6(8) ?
C22 C20 C19 . . 109.9(7) ?
C23 C20 C19 . . 108.0(7) ?
C22 C20 C21 . . 111.3(8) ?
C23 C20 C21 . . 109.2(8) ?
C19 C20 C21 . . 110.7(7) ?
C20 C21 H21A . . 109.5 ?
C20 C21 H21B . . 109.5 ?
H21A C21 H21B . . 109.5 ?
C20 C21 H21C . . 109.5 ?
H21A C21 H21C . . 109.5 ?
H21B C21 H21C . . 109.5 ?
C20 C22 H22A . . 109.5 ?
C20 C22 H22B . . 109.5 ?
H22A C22 H22B . . 109.5 ?
C20 C22 H22C . . 109.5 ?
H22A C22 H22C . . 109.5 ?
H22B C22 H22C . . 109.5 ?
C20 C23 H23A . . 109.5 ?
C20 C23 H23B . . 109.5 ?
H23A C23 H23B . . 109.5 ?
C20 C23 H23C . . 109.5 ?
H23A C23 H23C . . 109.5 ?
H23B C23 H23C . . 109.5 ?
O2 C24 C25 . . 112.8(7) ?
O2 C24 H24A . . 109.0 ?
C25 C24 H24A . . 109.0 ?
O2 C24 H24B . . 109.0 ?
C25 C24 H24B . . 109.0 ?
H24A C24 H24B . . 107.8 ?
C24 C25 C27B . . 102.8(14) ?
C24 C25 C27A . . 106.0(9) ?
C24 C25 C26A . . 113.7(10) ?
C27A C25 C26A . . 109.7(12) ?
C24 C25 C28B . . 121.5(12) ?
C27B C25 C28B . . 103.9(17) ?
C24 C25 C28A . . 106.4(10) ?
C27A C25 C28A . . 111.3(12) ?
C26A C25 C28A . . 109.8(13) ?
C24 C25 C26B . . 108.6(14) ?
C27B C25 C26B . . 108.3(18) ?
C28B C25 C26B . . 110.6(17) ?
C25 C26A H26A . . 109.5 ?
C25 C26A H26B . . 109.5 ?
H26A C26A H26B . . 109.5 ?
C25 C26A H26C . . 109.5 ?
H26A C26A H26C . . 109.5 ?
H26B C26A H26C . . 109.5 ?
C25 C27A H27A . . 109.5 ?
C25 C27A H27B . . 109.5 ?
H27A C27A H27B . . 109.5 ?
C25 C27A H27C . . 109.5 ?
H27A C27A H27C . . 109.5 ?
H27B C27A H27C . . 109.5 ?
C25 C28A H28A . . 109.5 ?
C25 C28A H28B . . 109.5 ?
H28A C28A H28B . . 109.5 ?
C25 C28A H28C . . 109.5 ?
H28A C28A H28C . . 109.5 ?
H28B C28A H28C . . 109.5 ?
C25 C26B H26D . . 109.5 ?
C25 C26B H26E . . 109.5 ?
H26D C26B H26E . . 109.5 ?
C25 C26B H26F . . 109.5 ?
H26D C26B H26F . . 109.5 ?
H26E C26B H26F . . 109.5 ?
C25 C27B H27D . . 109.5 ?
C25 C27B H27E . . 109.5 ?
H27D C27B H27E . . 109.5 ?
C25 C27B H27F . . 109.5 ?
H27D C27B H27F . . 109.5 ?
H27E C27B H27F . . 109.5 ?
C25 C28B H28D . . 109.5 ?
C25 C28B H28E . . 109.5 ?
H28D C28B H28E . . 109.5 ?
C25 C28B H28F . . 109.5 ?
H28D C28B H28F . . 109.5 ?
H28E C28B H28F . . 109.5 ?
O3 C29 C30 . . 109.9(6) ?
O3 C29 H29A . . 109.7 ?
C30 C29 H29A . . 109.7 ?
O3 C29 H29B . . 109.7 ?
C30 C29 H29B . . 109.7 ?
H29A C29 H29B . . 108.2 ?
C29 C30 C31 . . 111.4(8) ?
C29 C30 C32 . . 109.3(7) ?
C31 C30 C32 . . 108.8(8) ?
C29 C30 C33 . . 106.2(8) ?
C31 C30 C33 . . 108.9(9) ?
C32 C30 C33 . . 112.3(9) ?
C30 C31 H31A . . 109.5 ?
C30 C31 H31B . . 109.5 ?
H31A C31 H31B . . 109.5 ?
C30 C31 H31C . . 109.5 ?
H31A C31 H31C . . 109.5 ?
H31B C31 H31C . . 109.5 ?
C30 C32 H32A . . 109.5 ?
C30 C32 H32B . . 109.5 ?
H32A C32 H32B . . 109.5 ?
C30 C32 H32C . . 109.5 ?
H32A C32 H32C . . 109.5 ?
H32B C32 H32C . . 109.5 ?
C30 C33 H33A . . 109.5 ?
C30 C33 H33B . . 109.5 ?
H33A C33 H33B . . 109.5 ?
C30 C33 H33C . . 109.5 ?
H33A C33 H33C . . 109.5 ?
H33B C33 H33C . . 109.5 ?
O4 C34 C35 . . 111.7(6) ?
O4 C34 H34A . . 109.3 ?
C35 C34 H34A . . 109.3 ?
O4 C34 H34B . . 109.3 ?
C35 C34 H34B . . 109.3 ?
H34A C34 H34B . . 108.0 ?
C37 C35 C34 . . 110.6(7) ?
C37 C35 C36 . . 109.3(7) ?
C34 C35 C36 . . 109.0(7) ?
C37 C35 C38 . . 111.3(7) ?
C34 C35 C38 . . 107.3(6) ?
C36 C35 C38 . . 109.3(7) ?
C35 C36 H36A . . 109.5 ?
C35 C36 H36B . . 109.5 ?
H36A C36 H36B . . 109.5 ?
C35 C36 H36C . . 109.5 ?
H36A C36 H36C . . 109.5 ?
H36B C36 H36C . . 109.5 ?
C35 C37 H37A . . 109.5 ?
C35 C37 H37B . . 109.5 ?
H37A C37 H37B . . 109.5 ?
C35 C37 H37C . . 109.5 ?
H37A C37 H37C . . 109.5 ?
H37B C37 H37C . . 109.5 ?
C35 C38 H38A . . 109.5 ?
C35 C38 H38B . . 109.5 ?
H38A C38 H38B . . 109.5 ?
C35 C38 H38C . . 109.5 ?
H38A C38 H38C . . 109.5 ?
H38B C38 H38C . . 109.5 ?
O5 C39 C40 . . 111.8(6) ?
O5 C39 H39A . . 109.3 ?
C40 C39 H39A . . 109.3 ?
O5 C39 H39B . . 109.3 ?
C40 C39 H39B . . 109.3 ?
H39A C39 H39B . . 107.9 ?
C41 C40 C43 . . 111.4(7) ?
C41 C40 C42 . . 107.8(8) ?
C43 C40 C42 . . 110.3(8) ?
C41 C40 C39 . . 111.2(6) ?
C43 C40 C39 . . 106.7(7) ?
C42 C40 C39 . . 109.4(7) ?
C40 C41 H41A . . 109.5 ?
C40 C41 H41B . . 109.5 ?
H41A C41 H41B . . 109.5 ?
C40 C41 H41C . . 109.5 ?
H41A C41 H41C . . 109.5 ?
H41B C41 H41C . . 109.5 ?
C40 C42 H42A . . 109.5 ?
C40 C42 H42B . . 109.5 ?
H42A C42 H42B . . 109.5 ?
C40 C42 H42C . . 109.5 ?
H42A C42 H42C . . 109.5 ?
H42B C42 H42C . . 109.5 ?
C40 C43 H43A . . 109.5 ?
C40 C43 H43B . . 109.5 ?
H43A C43 H43B . . 109.5 ?
C40 C43 H43C . . 109.5 ?
H43A C43 H43C . . 109.5 ?
H43B C43 H43C . . 109.5 ?
C45 C44 N1 . . 112.4(15) ?
C45 C44 H44 . . 123.8 ?
N1 C44 H44 . . 123.8 ?
C44 C45 C46 . . 124.5(16) ?
C44 C45 H45 . . 117.7 ?
C46 C45 H45 . . 117.7 ?
C47 C46 C45 . . 119.5(14) ?
C47 C46 H46 . . 120.3 ?
C45 C46 H46 . . 120.3 ?
C46 C47 C48 . . 123.8(17) ?
C46 C47 H47 . . 118.1 ?
C48 C47 H47 . . 118.1 ?
N1 C48 C47 . . 117.0(16) ?
N1 C48 H48 . . 121.5 ?
C47 C48 H48 . . 121.5 ?

loop_
_geom_bond_atom_site_label_1
_geom_bond_atom_site_label_2
_geom_bond_site_symmetry_2
_geom_bond_distance
_geom_bond_publ_flag
O1 C3 . 1.374(7) ?
O1 C19 . 1.409(7) ?
N1 C48 . 1.357(16) ?
N1 C44 . 1.445(17) ?
O2 C6 . 1.382(7) ?
O2 C24 . 1.405(9) ?
O3 C10 . 1.388(7) ?
O3 C29 . 1.412(8) ?
O4 C13 . 1.393(7) ?
O4 C34 . 1.410(8) ?
O5 C16 . 1.369(7) ?
O5 C39 . 1.412(7) ?
C1 C2 . 1.369(8) ?
C1 C6 . 1.386(8) ?
C1 C18 . 1.524(8) ?
C2 C3 . 1.392(8) ?
C2 H2 . 0.9300 ?
C3 C4 . 1.376(8) ?
C4 C5 . 1.392(8) ?
C4 C7 . 1.527(8) ?
C5 C6 . 1.388(8) ?
C5 H5 . 0.9300 ?
C7 C8 . 1.516(8) ?
C7 H7A . 0.9700 ?
C7 H7B . 0.9700 ?
C8 C13 . 1.375(8) ?
C8 C9 . 1.384(8) ?
C9 C10 . 1.376(8) ?
C9 H9 . 0.9300 ?
C10 C11 . 1.393(8) ?
C11 C12 . 1.387(8) ?
C11 C14 . 1.512(8) ?
C12 C13 . 1.385(8) ?
C12 H12 . 0.9300 ?
C14 H144 . 0.89(7) ?
C14 H144 2_655 0.89(7) ?
C15 C17 2_655 1.380(8) ?
C15 C16 . 1.384(9) ?
C15 H15 . 0.9300 ?
C16 C17 . 1.391(8) ?
C17 C18 . 1.508(9) ?
C18 H18A . 0.9700 ?
C18 H18B . 0.9700 ?
C19 C20 . 1.504(9) ?
C19 H19A . 0.9700 ?
C19 H19B . 0.9700 ?
C20 C22 . 1.501(11) ?
C20 C23 . 1.502(11) ?
C20 C21 . 1.518(13) ?
C21 H21A . 0.9600 ?
C21 H21B . 0.9600 ?
C21 H21C . 0.9600 ?
C22 H22A . 0.9600 ?
C22 H22B . 0.9600 ?
C22 H22C . 0.9600 ?
C23 H23A . 0.9600 ?
C23 H23B . 0.9600 ?
C23 H23C . 0.9600 ?
C24 C25 . 1.478(10) ?
C24 H24A . 0.9700 ?
C24 H24B . 0.9700 ?
C25 C27B . 1.50(3) ?
C25 C27A . 1.513(17) ?
C25 C26A . 1.52(2) ?
C25 C28B . 1.56(3) ?
C25 C28A . 1.59(2) ?
C25 C26B . 1.62(3) ?
C26A H26A . 0.9600 ?
C26A H26B . 0.9600 ?
C26A H26C . 0.9600 ?
C27A H27A . 0.9600 ?
C27A H27B . 0.9600 ?
C27A H27C . 0.9600 ?
C28A H28A . 0.9600 ?
C28A H28B . 0.9600 ?
C28A H28C . 0.9600 ?
C26B H26D . 0.9600 ?
C26B H26E . 0.9600 ?
C26B H26F . 0.9600 ?
C27B H27D . 0.9600 ?
C27B H27E . 0.9600 ?
C27B H27F . 0.9600 ?
C28B H28D . 0.9600 ?
C28B H28E . 0.9600 ?
C28B H28F . 0.9600 ?
C29 C30 . 1.504(10) ?
C29 H29A . 0.9700 ?
C29 H29B . 0.9700 ?
C30 C31 . 1.506(13) ?
C30 C32 . 1.516(13) ?
C30 C33 . 1.524(12) ?
C31 H31A . 0.9600 ?
C31 H31B . 0.9600 ?
C31 H31C . 0.9600 ?
C32 H32A . 0.9600 ?
C32 H32B . 0.9600 ?
C32 H32C . 0.9600 ?
C33 H33A . 0.9600 ?
C33 H33B . 0.9600 ?
C33 H33C . 0.9600 ?
C34 C35 . 1.507(9) ?
C34 H34A . 0.9700 ?
C34 H34B . 0.9700 ?
C35 C37 . 1.492(10) ?
C35 C36 . 1.510(11) ?
C35 C38 . 1.522(10) ?
C36 H36A . 0.9600 ?
C36 H36B . 0.9600 ?
C36 H36C . 0.9600 ?
C37 H37A . 0.9600 ?
C37 H37B . 0.9600 ?
C37 H37C . 0.9600 ?
C38 H38A . 0.9600 ?
C38 H38B . 0.9600 ?
C38 H38C . 0.9600 ?
C39 C40 . 1.519(10) ?
C39 H39A . 0.9700 ?
C39 H39B . 0.9700 ?
C40 C41 . 1.473(10) ?
C40 C43 . 1.491(11) ?
C40 C42 . 1.501(12) ?
C41 H41A . 0.9600 ?
C41 H41B . 0.9600 ?
C41 H41C . 0.9600 ?
C42 H42A . 0.9600 ?
C42 H42B . 0.9600 ?
C42 H42C . 0.9600 ?
C43 H43A . 0.9600 ?
C43 H43B . 0.9600 ?
C43 H43C . 0.9600 ?
C44 C45 . 1.346(18) ?
C44 H44 . 0.9300 ?
C45 C46 . 1.374(17) ?
C45 H45 . 0.9300 ?
C46 C47 . 1.257(16) ?
C46 H46 . 0.9300 ?
C47 C48 . 1.363(18) ?
C47 H47 . 0.9300 ?
C48 H48 . 0.9300 ?

loop_
_geom_hbond_atom_site_label_D
_geom_hbond_atom_site_label_H
_geom_hbond_atom_site_label_A
_geom_hbond_site_symmetry_A
_geom_hbond_distance_DH
_geom_hbond_distance_HA
_geom_hbond_distance_DA
_geom_hbond_angle_DHA
C46 H46 O4 . 0.93 2.88 3.560(10) 131
C24 H24B \p . 0.97 2.99 3.921(11) 161
C19 H19B N1 2_655 0.97 2.97 3.810(10) 145
C39 H39B N1 2_655 0.97 3.17 3.740(10) 120

loop_
_geom_torsion_atom_site_label_1
_geom_torsion_atom_site_label_2
_geom_torsion_atom_site_label_3
_geom_torsion_atom_site_label_4
_geom_torsion_site_symmetry_1
_geom_torsion_site_symmetry_2
_geom_torsion_site_symmetry_3
_geom_torsion_site_symmetry_4
_geom_torsion
_geom_torsion_publ_flag
C6 C1 C2 C3 . . . . 1.5(9) ?
C18 C1 C2 C3 . . . . -177.4(6) ?
C19 O1 C3 C4 . . . . -177.8(6) ?
C19 O1 C3 C2 . . . . 1.3(10) ?
C1 C2 C3 O1 . . . . -179.0(6) ?
C1 C2 C3 C4 . . . . 0.2(9) ?
O1 C3 C4 C5 . . . . 178.0(5) ?
C2 C3 C4 C5 . . . . -1.2(9) ?
O1 C3 C4 C7 . . . . -2.4(9) ?
C2 C3 C4 C7 . . . . 178.4(6) ?
C3 C4 C5 C6 . . . . 0.5(9) ?
C7 C4 C5 C6 . . . . -179.1(5) ?
C24 O2 C6 C1 . . . . -177.3(6) ?
C24 O2 C6 C5 . . . . 0.5(9) ?
C2 C1 C6 O2 . . . . 175.6(5) ?
C18 C1 C6 O2 . . . . -5.5(8) ?
C2 C1 C6 C5 . . . . -2.2(8) ?
C18 C1 C6 C5 . . . . 176.7(6) ?
C4 C5 C6 O2 . . . . -176.4(5) ?
C4 C5 C6 C1 . . . . 1.2(9) ?
C3 C4 C7 C8 . . . . -103.6(7) ?
C5 C4 C7 C8 . . . . 76.0(7) ?
C4 C7 C8 C13 . . . . -89.9(7) ?
C4 C7 C8 C9 . . . . 90.4(7) ?
C13 C8 C9 C10 . . . . 1.5(8) ?
C7 C8 C9 C10 . . . . -178.8(5) ?
C8 C9 C10 O3 . . . . -176.0(5) ?
C8 C9 C10 C11 . . . . 1.5(9) ?
C29 O3 C10 C9 . . . . 17.8(8) ?
C29 O3 C10 C11 . . . . -159.8(6) ?
C9 C10 C11 C12 . . . . -2.1(8) ?
O3 C10 C11 C12 . . . . 175.6(5) ?
C9 C10 C11 C14 . . . . 174.7(6) ?
O3 C10 C11 C14 . . . . -7.6(8) ?
C10 C11 C12 C13 . . . . -0.4(8) ?
C14 C11 C12 C13 . . . . -177.2(6) ?
C9 C8 C13 C12 . . . . -3.9(8) ?
C7 C8 C13 C12 . . . . 176.3(5) ?
C9 C8 C13 O4 . . . . -179.1(5) ?
C7 C8 C13 O4 . . . . 1.2(8) ?
C11 C12 C13 C8 . . . . 3.4(9) ?
C11 C12 C13 O4 . . . . 178.7(5) ?
C34 O4 C13 C8 . . . . -117.8(6) ?
C34 O4 C13 C12 . . . . 66.9(7) ?
C12 C11 C14 C11 . . . 2_655 89.1(5) ?
C10 C11 C14 C11 . . . 2_655 -87.5(5) ?
C39 O5 C16 C15 . . . . 22.9(8) ?
C39 O5 C16 C17 . . . . -158.2(6) ?
C17 C15 C16 O5 2_655 . . . -175.5(5) ?
C17 C15 C16 C17 2_655 . . . 5.7(8) ?
O5 C16 C17 C15 . . . 2_655 176.4(5) ?
C15 C16 C17 C15 . . . 2_655 -4.7(7) ?
O5 C16 C17 C18 . . . . -5.6(8) ?
C15 C16 C17 C18 . . . . 173.3(5) ?
C15 C17 C18 C1 2_655 . . . 92.8(6) ?
C16 C17 C18 C1 . . . . -85.1(7) ?
C2 C1 C18 C17 . . . . 93.7(7) ?
C6 C1 C18 C17 . . . . -85.2(7) ?
C3 O1 C19 C20 . . . . 176.0(6) ?
O1 C19 C20 C22 . . . . -65.9(9) ?
O1 C19 C20 C23 . . . . 177.1(7) ?
O1 C19 C20 C21 . . . . 57.5(10) ?
C6 O2 C24 C25 . . . . 159.9(7) ?
O2 C24 C25 C27B . . . . -92.6(17) ?
O2 C24 C25 C27A . . . . 64.5(13) ?
O2 C24 C25 C26A . . . . -56.1(15) ?
O2 C24 C25 C28B . . . . 23(2) ?
O2 C24 C25 C28A . . . . -177.0(11) ?
O2 C24 C25 C26B . . . . 152.8(15) ?
C10 O3 C29 C30 . . . . 156.6(6) ?
O3 C29 C30 C31 . . . . 57.5(10) ?
O3 C29 C30 C32 . . . . -62.7(9) ?
O3 C29 C30 C33 . . . . 175.9(8) ?
C13 O4 C34 C35 . . . . -177.1(6) ?
O4 C34 C35 C37 . . . . 59.2(9) ?
O4 C34 C35 C36 . . . . -61.0(8) ?
O4 C34 C35 C38 . . . . -179.2(6) ?
C16 O5 C39 C40 . . . . 161.0(6) ?
O5 C39 C40 C41 . . . . 57.5(9) ?
O5 C39 C40 C43 . . . . 179.2(8) ?
O5 C39 C40 C42 . . . . -61.5(9) ?
C48 N1 C44 C45 . . . . 2.9(19) ?
N1 C44 C45 C46 . . . . 0.1(19) ?
C44 C45 C46 C47 . . . . -3(2) ?
C45 C46 C47 C48 . . . . 3(2) ?
C44 N1 C48 C47 . . . . -3(2) ?
C46 C47 C48 N1 . . . . 0(2) ?
